data_1559180
loop_
_publ_author_name
'Yoshino, Junro'
'Hirono, Yoshito'
'Akahane, Ryota'
'Higuchi, Hiroyuki'
'Hayashi, Naoto'

_publ_section_title
;
 Effects of \p-conjugation on the solid-state photoresponsive coloring
 behavior of bipyridine-boronium complexes.
;
_journal_issue 11
_journal_name_full
'Photochemical &amp; photobiological sciences : Official journal of the European Photochemistry Association and the European Society for Photobiology'
_journal_page_first 1517
_journal_page_last 1521
_journal_paper_doi 10.1039/d0pp00296h
_journal_volume 19
_journal_year 2020
_chemical_absolute_configuration 'CHOOSE rm ad rmad syn or unk'
_chemical_formula_moiety 'C26 H26 B1 N2 O2 1+, C1 F3 O3 S1 1-, 2(C1 H1 Cl3)'
_chemical_formula_sum 'C29 H28 B Cl6 F3 N2 O5 S'
_chemical_formula_weight 797.13
_space_group_crystal_system orthorhombic
_space_group_IT_number 33
_space_group_name_Hall 'P 2c -2n'
_space_group_name_H-M_alt 'P n a 21'
_atom_sites_solution_hydrogens geom
_atom_sites_solution_primary direct
_atom_sites_solution_secondary difmap
_audit_update_record
;
2019-08-29 deposited with the CCDC.	2020-09-23 downloaded from the CCDC.
;
_cell_angle_alpha 90.0000
_cell_angle_beta 90.0000
_cell_angle_gamma 90.0000
_cell_formula_units_Z 4
_cell_length_a 30.1054(6)
_cell_length_b 10.64028(19)
_cell_length_c 10.64427(19)
_cell_measurement_reflns_used 33409
_cell_measurement_temperature 173
_cell_measurement_theta_max 68.28
_cell_measurement_theta_min 4.16
_cell_volume 3409.68(11)
_computing_cell_refinement 'RAPID AUTO'
_computing_data_collection 'RAPID AUTO (Rigaku, ????)'
_computing_data_reduction 'RAPID AUTO'
_computing_molecular_graphics 'CrystalStructure 4.2.2'
_computing_publication_material 'CrystalStructure 4.2.2 (Rigaku, 2016)'
_computing_structure_refinement 'SHELXL Version 2016/4 (Sheldrick, 2008)'
_computing_structure_solution 'SIR92 (Altomare, et al., 1994)'
_diffrn_ambient_temperature 173
_diffrn_detector_area_resol_mean 10.000
_diffrn_measured_fraction_theta_full 1.000
_diffrn_measured_fraction_theta_max 1.000
_diffrn_measurement_device_type 'Rigaku R-AXIS RAPID'
_diffrn_measurement_method \w
_diffrn_radiation_type 'Cu K\a'
_diffrn_radiation_wavelength 1.54187
_diffrn_reflns_av_R_equivalents 0.1402
_diffrn_reflns_Laue_measured_fraction_full 1.000
_diffrn_reflns_Laue_measured_fraction_max 1.000
_diffrn_reflns_limit_h_max 36
_diffrn_reflns_limit_h_min -36
_diffrn_reflns_limit_k_max 12
_diffrn_reflns_limit_k_min -12
_diffrn_reflns_limit_l_max 12
_diffrn_reflns_limit_l_min -12
_diffrn_reflns_number 38483
_diffrn_reflns_point_group_measured_fraction_full 0.997
_diffrn_reflns_point_group_measured_fraction_max 0.996
_diffrn_reflns_theta_full 67.687
_diffrn_reflns_theta_max 68.140
_diffrn_reflns_theta_min 4.407
_diffrn_standards_number 0
_exptl_absorpt_coefficient_mu 5.683
_exptl_absorpt_correction_T_max 0.344
_exptl_absorpt_correction_T_min 0.205
_exptl_absorpt_correction_type multi-scan
_exptl_absorpt_process_details 'ABSCOR (Rigaku, 1995)'
_exptl_crystal_colour yellow
_exptl_crystal_density_diffrn 1.553
_exptl_crystal_density_method 'not measured'
_exptl_crystal_description prism
_exptl_crystal_F_000 1624.00
_exptl_crystal_recrystallization_method 'Re-crystallisation from solvent: Chloroform/hexane'
_exptl_crystal_size_max 0.577
_exptl_crystal_size_mid 0.474
_exptl_crystal_size_min 0.188
_refine_diff_density_max 0.69
_refine_diff_density_min -0.39
_refine_ls_abs_structure_details
;
 Flack x determined using 2344 quotients [(I+)-(I-)]/[(I+)+(I-)]
 (Parsons, Flack and Wagner, Acta Cryst. B69 (2013) 249-259).
;
_refine_ls_abs_structure_Flack 0.022(8)
_refine_ls_extinction_method none
_refine_ls_goodness_of_fit_ref 1.036
_refine_ls_hydrogen_treatment constr
_refine_ls_number_parameters 424
_refine_ls_number_reflns 6220
_refine_ls_number_restraints 1
_refine_ls_R_factor_all 0.0609
_refine_ls_R_factor_gt 0.0589
_refine_ls_shift/su_max 0.001
_refine_ls_structure_factor_coef Fsqd
_refine_ls_weighting_details 'w = 1/[\s^2^(Fo^2^)+(0.0934P)^2^+0.2561P] where P=(Fo^2^+2Fc^2^)/3'
_refine_ls_weighting_scheme calc
_refine_ls_wR_factor_gt 0.1515
_refine_ls_wR_factor_ref 0.1548
_reflns_Friedel_coverage 0.884
_reflns_Friedel_fraction_full 0.994
_reflns_Friedel_fraction_max 0.993
_reflns_number_gt 5775
_reflns_number_total 6220
_reflns_threshold_expression F^2^>2.0\s(F^2^)
_cod_data_source_file d0pp00296h2.cif
_cod_data_source_block df4bpybbnotf
_cod_depositor_comments 'Adding full bibliography for 1559177--1559181.cif.'
_cod_database_code 1559180

loop_
_space_group_symop_id
_space_group_symop_operation_xyz
1 +X,+Y,+Z
2 -X,-Y,1/2+Z
3 1/2-X,1/2+Y,1/2+Z
4 1/2+X,1/2-Y,+Z

loop_
_atom_site_label
_atom_site_type_symbol
_atom_site_fract_x
_atom_site_fract_y
_atom_site_fract_z
_atom_site_U_iso_or_equiv
_atom_site_adp_type
_atom_site_occupancy
_atom_site_site_symmetry_order
_atom_site_calc_flag
_atom_site_refinement_flags_posn
_atom_site_refinement_flags_adp
_atom_site_refinement_flags_occupancy
_atom_site_disorder_assembly
_atom_site_disorder_group
CL1 Cl 1.02457(5) 0.36451(17) 0.30335(17) 0.0595(4) Uani 1 1 d . . . . .
CL2 Cl 0.97017(7) 0.4569(2) 0.50670(19) 0.0709(6) Uani 1 1 d . . . . .
CL3 Cl 0.95624(5) 0.20689(14) 0.40923(16) 0.0512(4) Uani 1 1 d . . . . .
CL4 Cl 0.89756(5) 0.94586(19) 0.35873(18) 0.0650(5) Uani 1 1 d . . . . .
CL5 Cl 0.90303(10) 0.7807(2) 0.5700(2) 0.1047(10) Uani 1 1 d . . . . .
CL6 Cl 0.81827(8) 0.8843(2) 0.4940(3) 0.0991(9) Uani 1 1 d . . . . .
S1 S 0.85165(4) 0.50977(13) 0.22331(13) 0.0342(3) Uani 1 1 d . . . . .
F1 F 0.88349(14) 0.6721(6) 0.0633(8) 0.127(3) Uani 1 1 d . . . . .
F2 F 0.92306(13) 0.6501(5) 0.2241(5) 0.0846(15) Uani 1 1 d . . . . .
F3 F 0.92380(17) 0.5121(4) 0.0873(6) 0.0916(18) Uani 1 1 d . . . . .
O1 O 0.77532(14) 0.3016(4) 0.3601(4) 0.0478(10) Uani 1 1 d . . . . .
O2 O 0.72296(12) 0.0080(3) 1.2815(4) 0.0353(8) Uani 1 1 d . . . . .
O3 O 0.82709(17) 0.4540(5) 0.1236(4) 0.0642(14) Uani 1 1 d . . . . .
O4 O 0.87414(14) 0.4261(6) 0.3052(6) 0.084(2) Uani 1 1 d . . . . .
O5 O 0.82864(14) 0.6090(5) 0.2848(6) 0.0745(17) Uani 1 1 d . . . . .
N1 N 0.85383(11) 0.1686(4) 0.7567(3) 0.0246(8) Uani 1 1 d . . . . .
N2 N 0.84141(12) 0.1150(4) 0.9682(4) 0.0299(9) Uani 1 1 d . . . . .
C1 C 0.86727(15) 0.2021(5) 0.6392(5) 0.0306(10) Uani 1 1 d . . . . .
H1 H 0.898157 0.205874 0.621289 0.037 Uiso 1 1 calc R U . . .
C2 C 0.83741(16) 0.2308(5) 0.5457(4) 0.0288(10) Uani 1 1 d . . . . .
H2 H 0.847929 0.254654 0.465006 0.035 Uiso 1 1 calc R U . . .
C3 C 0.79206(14) 0.2251(4) 0.5681(4) 0.0250(9) Uani 1 1 d . . . . .
C4 C 0.77775(14) 0.1872(4) 0.6880(4) 0.0278(10) Uani 1 1 d . . . . .
H4 H 0.747017 0.179925 0.706884 0.033 Uiso 1 1 calc R U . . .
C5 C 0.80952(13) 0.1610(4) 0.7775(4) 0.0245(9) Uani 1 1 d . . . . .
C6 C 0.80178(14) 0.1245(4) 0.9090(5) 0.0258(9) Uani 1 1 d . . . . .
C7 C 0.76109(14) 0.1019(4) 0.9653(5) 0.0277(10) Uani 1 1 d . . . . .
H7 H 0.734164 0.109721 0.919472 0.033 Uiso 1 1 calc R U . . .
C8 C 0.76099(15) 0.0669(5) 1.0927(5) 0.0282(10) Uani 1 1 d . . . . .
C9 C 0.80204(17) 0.0602(5) 1.1548(5) 0.0364(12) Uani 1 1 d . . . . .
H9 H 0.802896 0.039267 1.241506 0.044 Uiso 1 1 calc R U . . .
C10 C 0.84069(17) 0.0834(6) 1.0923(5) 0.0383(12) Uani 1 1 d . . . . .
H10 H 0.867999 0.077298 1.136652 0.046 Uiso 1 1 calc R U . . .
C11 C 0.75978(15) 0.2588(5) 0.4724(5) 0.0284(10) Uani 1 1 d . . . . .
C12 C 0.71546(15) 0.2576(5) 0.4780(6) 0.0380(12) Uani 1 1 d . . . . .
H12 H 0.696732 0.234110 0.545890 0.046 Uiso 1 1 calc R U . . .
C13 C 0.7029(2) 0.3027(6) 0.3498(8) 0.061(2) Uani 1 1 d . . . . .
H13 H 0.673566 0.312079 0.318543 0.073 Uiso 1 1 calc R U . . .
C14 C 0.7393(3) 0.3270(6) 0.2884(6) 0.0563(17) Uani 1 1 d . . . . .
H14 H 0.740435 0.358156 0.204839 0.068 Uiso 1 1 calc R U . . .
C15 C 0.71976(16) 0.0390(5) 1.1558(5) 0.0291(10) Uani 1 1 d . . . . .
C16 C 0.67676(16) 0.0379(5) 1.1207(6) 0.0343(11) Uani 1 1 d . . . . .
H16 H 0.665370 0.056013 1.039480 0.041 Uiso 1 1 calc R U . . .
C17 C 0.65179(19) 0.0044(5) 1.2286(7) 0.0406(13) Uani 1 1 d . . . . .
H17 H 0.620468 -0.005153 1.233655 0.049 Uiso 1 1 calc R U . . .
C18 C 0.68094(18) -0.0110(5) 1.3215(6) 0.0395(12) Uani 1 1 d . . . . .
H18 H 0.673152 -0.032669 1.405270 0.047 Uiso 1 1 calc R U . . .
C19 C 0.91256(15) 0.0090(5) 0.8603(5) 0.0300(10) Uani 1 1 d . . . . .
H19 H 0.892744 -0.060293 0.830557 0.036 Uiso 1 1 calc R U . . .
C20 C 0.94901(17) 0.0332(5) 0.7594(6) 0.0371(12) Uani 1 1 d . . . . .
H20A H 0.968708 -0.041213 0.756044 0.045 Uiso 1 1 calc R U . . .
H20B H 0.934365 0.040731 0.676445 0.045 Uiso 1 1 calc R U . . .
C21 C 0.97778(16) 0.1497(5) 0.7799(6) 0.0407(13) Uani 1 1 d . . . . .
H21A H 0.993735 0.168336 0.700732 0.049 Uiso 1 1 calc R U . . .
H21B H 1.000382 0.129854 0.844476 0.049 Uiso 1 1 calc R U . . .
C22 C 0.95260(17) 0.2687(5) 0.8210(5) 0.0380(12) Uani 1 1 d . . . . .
H22A H 0.938354 0.306545 0.746242 0.046 Uiso 1 1 calc R U . . .
H22B H 0.974343 0.330230 0.853958 0.046 Uiso 1 1 calc R U . . .
C23 C 0.91641(15) 0.2461(5) 0.9227(5) 0.0313(10) Uani 1 1 d . . . . .
H23 H 0.898874 0.325164 0.933842 0.038 Uiso 1 1 calc R U . . .
C24 C 0.93777(18) 0.2107(5) 1.0492(5) 0.0393(12) Uani 1 1 d . . . . .
H24A H 0.914998 0.219402 1.115744 0.047 Uiso 1 1 calc R U . . .
H24B H 0.961602 0.272136 1.067566 0.047 Uiso 1 1 calc R U . . .
C25 C 0.95773(17) 0.0772(6) 1.0576(5) 0.0417(13) Uani 1 1 d . . . . .
H25A H 0.988338 0.080304 1.023762 0.050 Uiso 1 1 calc R U . . .
H25B H 0.959943 0.054109 1.147479 0.050 Uiso 1 1 calc R U . . .
C26 C 0.93262(17) -0.0281(5) 0.9892(6) 0.0376(12) Uani 1 1 d . . . . .
H26A H 0.908276 -0.057858 1.044248 0.045 Uiso 1 1 calc R U . . .
H26B H 0.953221 -0.099503 0.976335 0.045 Uiso 1 1 calc R U . . .
C27 C 0.89731(17) 0.5911(6) 0.1435(6) 0.0402(12) Uani 1 1 d . . . . .
C28 C 0.97148(17) 0.3612(5) 0.3714(5) 0.0378(12) Uani 1 1 d . . . . .
H28 H 0.949653 0.395053 0.309182 0.045 Uiso 1 1 calc R U . . .
C29 C 0.8700(2) 0.8289(6) 0.4433(6) 0.0467(14) Uani 1 1 d . . . . .
H29 H 0.865047 0.755166 0.386650 0.056 Uiso 1 1 calc R U . . .
B1 B 0.88327(16) 0.1352(5) 0.8783(5) 0.0272(11) Uani 1 1 d . . . . .

loop_
_atom_site_aniso_label
_atom_site_aniso_U_11
_atom_site_aniso_U_22
_atom_site_aniso_U_33
_atom_site_aniso_U_23
_atom_site_aniso_U_13
_atom_site_aniso_U_12
CL1 0.0449(8) 0.0731(11) 0.0605(9) 0.0023(9) 0.0165(7) -0.0105(7)
CL2 0.0734(11) 0.0758(13) 0.0635(11) -0.0244(9) 0.0137(9) -0.0113(9)
CL3 0.0480(7) 0.0503(8) 0.0554(8) 0.0048(7) 0.0131(7) -0.0026(6)
CL4 0.0527(8) 0.0787(12) 0.0635(10) 0.0291(9) 0.0063(8) -0.0096(8)
CL5 0.150(2) 0.0829(15) 0.0815(14) 0.0367(13) -0.0599(16) -0.0501(15)
CL6 0.1009(17) 0.0664(13) 0.130(2) 0.0094(13) 0.0742(17) 0.0037(11)
S1 0.0244(5) 0.0519(8) 0.0262(6) -0.0009(6) 0.0004(5) 0.0013(5)
F1 0.054(2) 0.139(5) 0.188(7) 0.124(5) -0.021(3) -0.020(3)
F2 0.045(2) 0.121(4) 0.088(3) -0.028(3) 0.007(2) -0.035(2)
F3 0.091(3) 0.072(3) 0.112(4) -0.023(3) 0.069(3) -0.013(2)
O1 0.057(2) 0.054(2) 0.0318(19) 0.0049(19) -0.0011(18) 0.0017(19)
O2 0.0396(19) 0.040(2) 0.0257(18) 0.0016(15) 0.0065(15) 0.0015(15)
O3 0.071(3) 0.089(4) 0.033(2) -0.001(2) -0.003(2) -0.043(3)
O4 0.037(2) 0.130(5) 0.086(4) 0.066(4) 0.000(2) 0.006(3)
O5 0.037(2) 0.093(4) 0.093(4) -0.049(3) 0.022(2) -0.008(2)
N1 0.0206(17) 0.031(2) 0.0224(19) -0.0008(16) 0.0008(14) 0.0013(14)
N2 0.0186(17) 0.042(2) 0.029(2) -0.0006(19) 0.0026(16) 0.0059(15)
C1 0.021(2) 0.048(3) 0.024(2) 0.002(2) 0.0040(18) -0.0020(19)
C2 0.030(2) 0.034(3) 0.022(2) 0.0031(19) 0.0005(18) -0.0003(18)
C3 0.025(2) 0.027(2) 0.023(2) -0.0013(19) -0.0042(18) 0.0012(16)
C4 0.022(2) 0.031(2) 0.030(2) -0.002(2) 0.0004(18) -0.0012(17)
C5 0.0196(19) 0.030(2) 0.024(2) -0.0013(19) 0.0018(17) 0.0004(16)
C6 0.0187(19) 0.029(2) 0.029(2) -0.001(2) 0.0007(17) 0.0034(16)
C7 0.020(2) 0.033(2) 0.030(2) -0.002(2) 0.0014(17) 0.0018(17)
C8 0.025(2) 0.031(2) 0.029(2) -0.0010(19) 0.0054(18) 0.0044(18)
C9 0.034(2) 0.050(3) 0.026(2) 0.003(2) 0.005(2) 0.006(2)
C10 0.026(2) 0.062(4) 0.027(2) 0.000(2) -0.0022(19) 0.008(2)
C11 0.033(2) 0.029(2) 0.023(2) 0.0023(19) -0.0062(19) -0.0020(18)
C12 0.021(2) 0.030(3) 0.063(4) -0.002(3) 0.002(2) -0.0026(18)
C13 0.052(4) 0.037(3) 0.094(5) -0.023(3) -0.050(4) 0.015(3)
C14 0.084(5) 0.047(4) 0.038(3) 0.001(3) -0.019(3) 0.009(3)
C15 0.032(2) 0.028(3) 0.027(2) -0.0003(19) 0.0039(19) 0.0019(19)
C16 0.030(2) 0.034(3) 0.039(3) -0.003(2) 0.004(2) 0.000(2)
C17 0.037(3) 0.040(3) 0.045(3) -0.005(3) 0.016(3) -0.006(2)
C18 0.042(3) 0.038(3) 0.039(3) -0.002(2) 0.014(3) -0.001(2)
C19 0.022(2) 0.034(3) 0.034(3) -0.003(2) 0.0013(19) 0.0011(17)
C20 0.027(2) 0.046(3) 0.039(3) -0.002(2) 0.010(2) 0.006(2)
C21 0.023(2) 0.053(3) 0.047(3) 0.008(3) 0.004(2) -0.002(2)
C22 0.033(2) 0.041(3) 0.040(3) 0.004(2) -0.008(2) -0.011(2)
C23 0.027(2) 0.035(3) 0.032(3) -0.006(2) -0.0050(19) 0.0031(19)
C24 0.033(3) 0.054(3) 0.031(3) -0.004(2) -0.009(2) -0.002(2)
C25 0.029(2) 0.058(4) 0.038(3) 0.012(3) -0.009(2) 0.008(2)
C26 0.030(2) 0.041(3) 0.042(3) 0.008(2) 0.003(2) 0.007(2)
C27 0.033(2) 0.041(3) 0.047(3) 0.005(3) 0.003(2) 0.000(2)
C28 0.029(2) 0.048(3) 0.036(3) 0.000(2) 0.000(2) 0.006(2)
C29 0.059(3) 0.041(3) 0.040(3) -0.008(3) 0.001(3) -0.006(3)
B1 0.020(2) 0.038(3) 0.023(3) 0.000(2) 0.0025(19) 0.0013(19)

loop_
_atom_type_symbol
_atom_type_description
_atom_type_scat_dispersion_real
_atom_type_scat_dispersion_imag
_atom_type_scat_source
C C 0.0181 0.0091
;
International Tables for Crystallography
(Vol. C, Tables 4.2.6.8 and 6.1.1.4)
;
H H 0.0000 0.0000
;
International Tables for Crystallography
(Vol. C, Table 6.1.1.4)
;
B B 0.0090 0.0039
;
International Tables for Crystallography
(Vol. C, Tables 4.2.6.8 and 6.1.1.4)
;
F F 0.0727 0.0534
;
International Tables for Crystallography
(Vol. C, Tables 4.2.6.8 and 6.1.1.4)
;
N N 0.0311 0.0180
;
International Tables for Crystallography
(Vol. C, Tables 4.2.6.8 and 6.1.1.4)
;
O O 0.0492 0.0322
;
International Tables for Crystallography
(Vol. C, Tables 4.2.6.8 and 6.1.1.4)
;
S S 0.3331 0.5567
;
International Tables for Crystallography
(Vol. C, Tables 4.2.6.8 and 6.1.1.4)
;
Cl Cl 0.3639 0.7018
;
International Tables for Crystallography
(Vol. C, Tables 4.2.6.8 and 6.1.1.4)
;

loop_
_geom_angle_atom_site_label_1
_geom_angle_atom_site_label_2
_geom_angle_atom_site_label_3
_geom_angle
_geom_angle_site_symmetry_1
_geom_angle_site_symmetry_3
_geom_angle_publ_flag
O4 S1 O5 114.6(4) . . ?
O4 S1 O3 116.4(4) . . ?
O5 S1 O3 113.6(3) . . ?
O4 S1 C27 102.9(3) . . ?
O5 S1 C27 103.2(3) . . ?
O3 S1 C27 103.9(3) . . ?
C14 O1 C11 106.7(5) . . ?
C18 O2 C15 106.0(4) . . ?
C5 N1 C1 117.3(4) . . ?
C5 N1 B1 113.5(4) . . ?
C1 N1 B1 129.3(4) . . ?
C6 N2 C10 117.1(4) . . ?
C6 N2 B1 114.0(4) . . ?
C10 N2 B1 128.8(4) . . ?
N1 C1 C2 121.9(4) . . ?
N1 C1 H1 119.0 . . ?
C2 C1 H1 119.0 . . ?
C1 C2 C3 120.6(4) . . ?
C1 C2 H2 119.7 . . ?
C3 C2 H2 119.7 . . ?
C2 C3 C4 118.0(4) . . ?
C2 C3 C11 121.8(4) . . ?
C4 C3 C11 120.2(4) . . ?
C5 C4 C3 118.2(4) . . ?
C5 C4 H4 120.9 . . ?
C3 C4 H4 120.9 . . ?
N1 C5 C4 123.9(4) . . ?
N1 C5 C6 109.1(4) . . ?
C4 C5 C6 126.9(4) . . ?
N2 C6 C7 124.4(4) . . ?
N2 C6 C5 108.9(4) . . ?
C7 C6 C5 126.7(4) . . ?
C6 C7 C8 117.8(4) . . ?
C6 C7 H7 121.1 . . ?
C8 C7 H7 121.1 . . ?
C9 C8 C7 117.8(4) . . ?
C9 C8 C15 121.9(5) . . ?
C7 C8 C15 120.3(4) . . ?
C10 C9 C8 120.9(5) . . ?
C10 C9 H9 119.6 . . ?
C8 C9 H9 119.6 . . ?
C9 C10 N2 122.1(5) . . ?
C9 C10 H10 119.0 . . ?
N2 C10 H10 119.0 . . ?
C12 C11 O1 112.7(5) . . ?
C12 C11 C3 129.4(5) . . ?
O1 C11 C3 117.9(4) . . ?
C11 C12 C13 102.0(5) . . ?
C11 C12 H12 129.0 . . ?
C13 C12 H12 129.0 . . ?
C14 C13 C12 108.1(5) . . ?
C14 C13 H13 126.0 . . ?
C12 C13 H13 126.0 . . ?
C13 C14 O1 110.6(6) . . ?
C13 C14 H14 124.7 . . ?
O1 C14 H14 124.7 . . ?
C16 C15 O2 109.5(5) . . ?
C16 C15 C8 134.4(5) . . ?
O2 C15 C8 116.1(4) . . ?
C15 C16 C17 106.7(5) . . ?
C15 C16 H16 126.6 . . ?
C17 C16 H16 126.6 . . ?
C18 C17 C16 106.4(5) . . ?
C18 C17 H17 126.8 . . ?
C16 C17 H17 126.8 . . ?
C17 C18 O2 111.4(5) . . ?
C17 C18 H18 124.3 . . ?
O2 C18 H18 124.3 . . ?
C26 C19 C20 112.2(4) . . ?
C26 C19 B1 108.6(4) . . ?
C20 C19 B1 109.2(4) . . ?
C26 C19 H19 108.9 . . ?
C20 C19 H19 108.9 . . ?
B1 C19 H19 108.9 . . ?
C21 C20 C19 115.8(5) . . ?
C21 C20 H20A 108.3 . . ?
C19 C20 H20A 108.3 . . ?
C21 C20 H20B 108.3 . . ?
C19 C20 H20B 108.3 . . ?
H20A C20 H20B 107.4 . . ?
C20 C21 C22 115.4(4) . . ?
C20 C21 H21A 108.4 . . ?
C22 C21 H21A 108.4 . . ?
C20 C21 H21B 108.4 . . ?
C22 C21 H21B 108.4 . . ?
H21A C21 H21B 107.5 . . ?
C21 C22 C23 114.6(4) . . ?
C21 C22 H22A 108.6 . . ?
C23 C22 H22A 108.6 . . ?
C21 C22 H22B 108.6 . . ?
C23 C22 H22B 108.6 . . ?
H22A C22 H22B 107.6 . . ?
C24 C23 C22 110.7(4) . . ?
C24 C23 B1 109.6(4) . . ?
C22 C23 B1 110.0(4) . . ?
C24 C23 H23 108.8 . . ?
C22 C23 H23 108.8 . . ?
B1 C23 H23 108.8 . . ?
C23 C24 C25 116.0(4) . . ?
C23 C24 H24A 108.3 . . ?
C25 C24 H24A 108.3 . . ?
C23 C24 H24B 108.3 . . ?
C25 C24 H24B 108.3 . . ?
H24A C24 H24B 107.4 . . ?
C26 C25 C24 116.9(4) . . ?
C26 C25 H25A 108.1 . . ?
C24 C25 H25A 108.1 . . ?
C26 C25 H25B 108.1 . . ?
C24 C25 H25B 108.1 . . ?
H25A C25 H25B 107.3 . . ?
C25 C26 C19 115.2(4) . . ?
C25 C26 H26A 108.5 . . ?
C19 C26 H26A 108.5 . . ?
C25 C26 H26B 108.5 . . ?
C19 C26 H26B 108.5 . . ?
H26A C26 H26B 107.5 . . ?
F1 C27 F3 109.1(7) . . ?
F1 C27 F2 107.7(6) . . ?
F3 C27 F2 104.2(5) . . ?
F1 C27 S1 112.5(4) . . ?
F3 C27 S1 111.6(4) . . ?
F2 C27 S1 111.4(4) . . ?
CL3 C28 CL1 110.6(3) . . ?
CL3 C28 CL2 110.3(3) . . ?
CL1 C28 CL2 110.2(3) . . ?
CL3 C28 H28 108.5 . . ?
CL1 C28 H28 108.5 . . ?
CL2 C28 H28 108.5 . . ?
CL4 C29 CL6 110.0(3) . . ?
CL4 C29 CL5 109.6(3) . . ?
CL6 C29 CL5 111.5(4) . . ?
CL4 C29 H29 108.6 . . ?
CL6 C29 H29 108.6 . . ?
CL5 C29 H29 108.6 . . ?
N2 B1 N1 94.4(3) . . ?
N2 B1 C23 114.2(4) . . ?
N1 B1 C23 114.5(4) . . ?
N2 B1 C19 112.9(4) . . ?
N1 B1 C19 112.8(4) . . ?
C23 B1 C19 107.7(4) . . ?

loop_
_geom_bond_atom_site_label_1
_geom_bond_atom_site_label_2
_geom_bond_distance
_geom_bond_site_symmetry_2
_geom_bond_publ_flag
CL1 C28 1.755(5) . ?
CL2 C28 1.764(6) . ?
CL3 C28 1.752(6) . ?
CL4 C29 1.746(6) . ?
CL5 C29 1.753(7) . ?
CL6 C29 1.750(7) . ?
S1 O4 1.418(5) . ?
S1 O5 1.422(5) . ?
S1 O3 1.423(4) . ?
S1 C27 1.833(6) . ?
F1 C27 1.282(7) . ?
F2 C27 1.316(7) . ?
F3 C27 1.303(7) . ?
O1 C14 1.353(8) . ?
O1 C11 1.362(6) . ?
O2 C18 1.350(6) . ?
O2 C15 1.382(6) . ?
N1 C5 1.355(5) . ?
N1 C1 1.363(6) . ?
N1 B1 1.608(6) . ?
N2 C6 1.353(6) . ?
N2 C10 1.363(7) . ?
N2 B1 1.597(6) . ?
C1 C2 1.375(7) . ?
C1 H1 0.9500 . ?
C2 C3 1.387(6) . ?
C2 H2 0.9500 . ?
C3 C4 1.406(7) . ?
C3 C11 1.453(6) . ?
C4 C5 1.378(6) . ?
C4 H4 0.9500 . ?
C5 C6 1.470(7) . ?
C6 C7 1.385(6) . ?
C7 C8 1.406(7) . ?
C7 H7 0.9500 . ?
C8 C9 1.403(7) . ?
C8 C15 1.442(6) . ?
C9 C10 1.363(7) . ?
C9 H9 0.9500 . ?
C10 H10 0.9500 . ?
C11 C12 1.336(7) . ?
C12 C13 1.495(10) . ?
C12 H12 0.9500 . ?
C13 C14 1.300(11) . ?
C13 H13 0.9500 . ?
C14 H14 0.9500 . ?
C15 C16 1.347(7) . ?
C16 C17 1.418(8) . ?
C16 H16 0.9500 . ?
C17 C18 1.332(9) . ?
C17 H17 0.9500 . ?
C18 H18 0.9500 . ?
C19 C26 1.551(8) . ?
C19 C20 1.557(7) . ?
C19 B1 1.618(7) . ?
C19 H19 1.0000 . ?
C20 C21 1.527(8) . ?
C20 H20A 0.9900 . ?
C20 H20B 0.9900 . ?
C21 C22 1.539(8) . ?
C21 H21A 0.9900 . ?
C21 H21B 0.9900 . ?
C22 C23 1.554(7) . ?
C22 H22A 0.9900 . ?
C22 H22B 0.9900 . ?
C23 C24 1.539(7) . ?
C23 B1 1.616(7) . ?
C23 H23 1.0000 . ?
C24 C25 1.545(8) . ?
C24 H24A 0.9900 . ?
C24 H24B 0.9900 . ?
C25 C26 1.535(8) . ?
C25 H25A 0.9900 . ?
C25 H25B 0.9900 . ?
C26 H26A 0.9900 . ?
C26 H26B 0.9900 . ?
C28 H28 1.0000 . ?
C29 H29 1.0000 . ?

loop_
_geom_torsion_atom_site_label_1
_geom_torsion_atom_site_label_2
_geom_torsion_atom_site_label_3
_geom_torsion_atom_site_label_4
_geom_torsion
_geom_torsion_site_symmetry_1
_geom_torsion_site_symmetry_2
_geom_torsion_site_symmetry_3
_geom_torsion_site_symmetry_4
_geom_torsion_publ_flag
C5 N1 C1 C2 1.8(7) . . . . ?
B1 N1 C1 C2 -178.4(5) . . . . ?
N1 C1 C2 C3 -0.6(8) . . . . ?
C1 C2 C3 C4 -1.1(7) . . . . ?
C1 C2 C3 C11 177.9(5) . . . . ?
C2 C3 C4 C5 1.7(7) . . . . ?
C11 C3 C4 C5 -177.4(4) . . . . ?
C1 N1 C5 C4 -1.2(7) . . . . ?
B1 N1 C5 C4 178.9(5) . . . . ?
C1 N1 C5 C6 -179.7(4) . . . . ?
B1 N1 C5 C6 0.5(5) . . . . ?
C3 C4 C5 N1 -0.5(7) . . . . ?
C3 C4 C5 C6 177.7(4) . . . . ?
C10 N2 C6 C7 -1.4(7) . . . . ?
B1 N2 C6 C7 175.2(5) . . . . ?
C10 N2 C6 C5 179.1(5) . . . . ?
B1 N2 C6 C5 -4.3(5) . . . . ?
N1 C5 C6 N2 2.3(5) . . . . ?
C4 C5 C6 N2 -176.1(5) . . . . ?
N1 C5 C6 C7 -177.1(4) . . . . ?
C4 C5 C6 C7 4.4(8) . . . . ?
N2 C6 C7 C8 0.1(7) . . . . ?
C5 C6 C7 C8 179.5(4) . . . . ?
C6 C7 C8 C9 1.5(7) . . . . ?
C6 C7 C8 C15 -178.4(4) . . . . ?
C7 C8 C9 C10 -1.9(8) . . . . ?
C15 C8 C9 C10 178.0(5) . . . . ?
C8 C9 C10 N2 0.6(9) . . . . ?
C6 N2 C10 C9 1.0(8) . . . . ?
B1 N2 C10 C9 -175.0(5) . . . . ?
C14 O1 C11 C12 -1.2(6) . . . . ?
C14 O1 C11 C3 -179.6(5) . . . . ?
C2 C3 C11 C12 179.3(5) . . . . ?
C4 C3 C11 C12 -1.6(8) . . . . ?
C2 C3 C11 O1 -2.6(7) . . . . ?
C4 C3 C11 O1 176.4(4) . . . . ?
O1 C11 C12 C13 1.7(6) . . . . ?
C3 C11 C12 C13 179.8(5) . . . . ?
C11 C12 C13 C14 -1.5(6) . . . . ?
C12 C13 C14 O1 0.9(7) . . . . ?
C11 O1 C14 C13 0.1(7) . . . . ?
C18 O2 C15 C16 -0.4(5) . . . . ?
C18 O2 C15 C8 178.5(4) . . . . ?
C9 C8 C15 C16 179.9(6) . . . . ?
C7 C8 C15 C16 -0.2(9) . . . . ?
C9 C8 C15 O2 1.4(7) . . . . ?
C7 C8 C15 O2 -178.7(4) . . . . ?
O2 C15 C16 C17 -0.2(6) . . . . ?
C8 C15 C16 C17 -178.8(5) . . . . ?
C15 C16 C17 C18 0.7(6) . . . . ?
C16 C17 C18 O2 -1.0(6) . . . . ?
C15 O2 C18 C17 0.8(6) . . . . ?
C26 C19 C20 C21 -68.5(6) . . . . ?
B1 C19 C20 C21 51.9(6) . . . . ?
C19 C20 C21 C22 -43.1(7) . . . . ?
C20 C21 C22 C23 42.9(7) . . . . ?
C21 C22 C23 C24 68.9(6) . . . . ?
C21 C22 C23 B1 -52.3(6) . . . . ?
C22 C23 C24 C25 -73.0(6) . . . . ?
B1 C23 C24 C25 48.5(6) . . . . ?
C23 C24 C25 C26 -37.0(7) . . . . ?
C24 C25 C26 C19 38.8(7) . . . . ?
C20 C19 C26 C25 68.9(6) . . . . ?
B1 C19 C26 C25 -51.9(5) . . . . ?
O4 S1 C27 F1 179.7(6) . . . . ?
O5 S1 C27 F1 -60.8(7) . . . . ?
O3 S1 C27 F1 57.9(7) . . . . ?
O4 S1 C27 F3 56.7(6) . . . . ?
O5 S1 C27 F3 176.2(5) . . . . ?
O3 S1 C27 F3 -65.0(6) . . . . ?
O4 S1 C27 F2 -59.3(5) . . . . ?
O5 S1 C27 F2 60.2(5) . . . . ?
O3 S1 C27 F2 179.0(5) . . . . ?
C6 N2 B1 N1 4.1(5) . . . . ?
C10 N2 B1 N1 -179.8(5) . . . . ?
C6 N2 B1 C23 123.4(5) . . . . ?
C10 N2 B1 C23 -60.5(7) . . . . ?
C6 N2 B1 C19 -113.0(5) . . . . ?
C10 N2 B1 C19 63.1(7) . . . . ?
C5 N1 B1 N2 -2.5(5) . . . . ?
C1 N1 B1 N2 177.6(5) . . . . ?
C5 N1 B1 C23 -121.7(4) . . . . ?
C1 N1 B1 C23 58.5(6) . . . . ?
C5 N1 B1 C19 114.6(4) . . . . ?
C1 N1 B1 C19 -65.2(6) . . . . ?
C24 C23 B1 N2 64.9(5) . . . . ?
C22 C23 B1 N2 -173.2(4) . . . . ?
C24 C23 B1 N1 172.2(4) . . . . ?
C22 C23 B1 N1 -65.9(5) . . . . ?
C24 C23 B1 C19 -61.5(5) . . . . ?
C22 C23 B1 C19 60.5(5) . . . . ?
C26 C19 B1 N2 -64.1(5) . . . . ?
C20 C19 B1 N2 173.3(4) . . . . ?
C26 C19 B1 N1 -169.7(4) . . . . ?
C20 C19 B1 N1 67.6(5) . . . . ?
C26 C19 B1 C23 63.0(5) . . . . ?
C20 C19 B1 C23 -59.7(5) . . . . ?
